data_4125915
loop_
_publ_author_name
'Yang, Sha'
'Chai, Jinsong'
'Song, Yongbo'
'Fan, Jiqiang'
'Chen, Tao'
'Wang, Shuxin'
'Yu, Haizhu'
'Li, Xiaowu'
'Zhu, Manzhou'

_publ_section_title
;
 In Situ Two-Phase Ligand Exchange: A New Method for the Synthesis of
 Alloy Nanoclusters with Precise Atomic Structures.
;
_journal_issue 16
_journal_name_full 'Journal of the American Chemical Society'
_journal_page_first 5668
_journal_page_last 5671
_journal_paper_doi 10.1021/jacs.7b00668
_journal_volume 139
_journal_year 2017
_chemical_formula_moiety 'C60 H135 Au20.66 Cu0.34 S15'
_chemical_formula_sum 'C60 H135 Au20.65 Cu0.35 S15'
_chemical_formula_weight 5427.17
_space_group_crystal_system triclinic
_space_group_IT_number 2
_space_group_name_Hall '-P 1'
_space_group_name_H-M_alt 'P -1'
_symmetry_space_group_name_Hall '-P 1'
_symmetry_space_group_name_H-M 'P -1'
_atom_sites_solution_hydrogens geom
_audit_creation_date 2017-03-24
_audit_creation_method
;
Olex2 1.2
(compiled 2017.03.02 svn.r3394 for OlexSys, GUI svn.r5324)
;
_cell_angle_alpha 102.605(2)
_cell_angle_beta 97.567(2)
_cell_angle_gamma 99.053(2)
_cell_formula_units_Z 2
_cell_length_a 14.6485(14)
_cell_length_b 15.5804(15)
_cell_length_c 27.395(3)
_cell_measurement_reflns_used 9985
_cell_measurement_temperature 130
_cell_measurement_theta_max 29.80
_cell_measurement_theta_min 2.29
_cell_volume 5935.6(10)
_computing_cell_refinement 'SAINT v7.68A (Bruker, 2009)'
_computing_data_reduction 'SAINT v7.68A (Bruker, 2009)'
_computing_molecular_graphics 'Olex2 (Dolomanov et al., 2009)'
_computing_publication_material 'Olex2 (Dolomanov et al., 2009)'
_computing_structure_refinement 'ShelXL (Sheldrick, 2015)'
_computing_structure_solution 'ShelXT (Sheldrick, 2015)'
_diffrn_ambient_temperature 130.0
_diffrn_measured_fraction_theta_full 0.996
_diffrn_measured_fraction_theta_max 0.996
_diffrn_measurement_device_type 'Bruker APEX-II CCD'
_diffrn_measurement_method '\f and \w scans'
_diffrn_radiation_monochromator graphite
_diffrn_radiation_type MoK\a
_diffrn_radiation_wavelength 0.71073
_diffrn_reflns_av_R_equivalents 0.0832
_diffrn_reflns_av_unetI/netI 0.1364
_diffrn_reflns_Laue_measured_fraction_full 0.996
_diffrn_reflns_Laue_measured_fraction_max 0.996
_diffrn_reflns_limit_h_max 17
_diffrn_reflns_limit_h_min -16
_diffrn_reflns_limit_k_max 18
_diffrn_reflns_limit_k_min -18
_diffrn_reflns_limit_l_max 32
_diffrn_reflns_limit_l_min -33
_diffrn_reflns_number 40519
_diffrn_reflns_point_group_measured_fraction_full 0.996
_diffrn_reflns_point_group_measured_fraction_max 0.996
_diffrn_reflns_theta_full 25.499
_diffrn_reflns_theta_max 25.499
_diffrn_reflns_theta_min 0.773
_diffrn_standards_number 0
_exptl_absorpt_coefficient_mu 25.753
_exptl_absorpt_correction_T_max 0.7459
_exptl_absorpt_correction_T_min 0.2631
_exptl_absorpt_correction_type multi-scan
_exptl_absorpt_process_details
;
SADABS-2008/1 (Bruker,2008) was used for absorption correction.
wR2(int) was 0.1639 before and 0.0718 after correction.
The Ratio of minimum to maximum transmission is 0.3527.
The \l/2 correction factor is 0.0015.
;
_exptl_crystal_colour red
_exptl_crystal_colour_primary red
_exptl_crystal_density_diffrn 3.037
_exptl_crystal_description block
_exptl_crystal_F_000 4753
_exptl_crystal_size_max 0.33
_exptl_crystal_size_mid 0.3
_exptl_crystal_size_min 0.25
_refine_diff_density_max 10.033
_refine_diff_density_min -13.253
_refine_diff_density_rms 0.840
_refine_ls_extinction_coef 0.000049(13)
_refine_ls_extinction_expression Fc^*^=kFc[1+0.001xFc^2^\l^3^/sin(2\q)]^-1/4^
_refine_ls_extinction_method 'SHELXL-2016/4 (Sheldrick 2016)'
_refine_ls_goodness_of_fit_ref 1.007
_refine_ls_hydrogen_treatment constr
_refine_ls_matrix_type full
_refine_ls_number_parameters 912
_refine_ls_number_reflns 22009
_refine_ls_number_restraints 576
_refine_ls_restrained_S_all 1.081
_refine_ls_R_factor_all 0.1169
_refine_ls_R_factor_gt 0.0867
_refine_ls_shift/su_max 0.000
_refine_ls_shift/su_mean 0.000
_refine_ls_structure_factor_coef Fsqd
_refine_ls_weighting_details 'w=1/[\s^2^(Fo^2^)+(0.1365P)^2^] where P=(Fo^2^+2Fc^2^)/3'
_refine_ls_weighting_scheme calc
_refine_ls_wR_factor_gt 0.2134
_refine_ls_wR_factor_ref 0.2362
_reflns_Friedel_coverage 0.000
_reflns_number_gt 14907
_reflns_number_total 22009
_reflns_threshold_expression 'I > 2\s(I)'
_cod_data_source_file ja7b00668_si_004.cif
_cod_data_source_block mo_dm16336_0m
_cod_depositor_comments
;
The following automatic conversions were performed:

'_exptl_absorpt_correction_type' value 'MULTI-SCAN' changed to
'multi-scan' according to
/home/data/users/saulius/crontab/automatic-downloads/rss-feeds/ACS/lib/dictionaries/cif_core.dic
dictionary named 'cif_core.dic' version 2.4.2 from 2011-04-26.

Automatic conversion script
Id: cif_fix_values 4973 2017-02-22 13:04:09Z antanas 

 Adding full bibliography for 4125915.cif.
;
_cod_database_code 4125915
_shelx_shelxl_version_number 2016/4
_shelx_space_group_comment
;
The symmetry employed for this shelxl refinement is uniquely defined
by the following loop, which should always be used as a source of
symmetry information in preference to the above space-group names.
They are only intended as comments.
;
_shelx_estimated_absorpt_t_max 0.060
_shelx_estimated_absorpt_t_min 0.043
_olex2_refinement_description
;
1. Fixed Uiso
 At 1.5 times of:
  All C(H,H,H) groups
2. Shared sites
{Au, Cu}
3. Uiso/Uaniso restraints and constraints
C41 \\sim C42 \\sim C43 \\sim C44: within 2A with sigma of 0.005 and sigma for
terminal atoms of 0.01
Uanis(S2) \\sim Ueq, Uanis(S6) \\sim Ueq, Uanis(S1) \\sim Ueq, Uanis(S7) \\sim
Ueq, Uanis(S11) \\sim Ueq, Uanis(S8) \\sim Ueq, Uanis(S15) \\sim Ueq,
Uanis(S13) \\sim Ueq, Uanis(S9) \\sim Ueq, Uanis(S3) \\sim Ueq, Uanis(S10)
\\sim Ueq, Uanis(S14) \\sim Ueq, Uanis(S5) \\sim Ueq, Uanis(S4) \\sim Ueq,
Uanis(S12) \\sim Ueq: with sigma of 0.002 and sigma for terminal atoms of 0.01
Uanis(C30) \\sim Ueq, Uanis(C25) \\sim Ueq, Uanis(C32) \\sim Ueq, Uanis(C29)
\\sim Ueq, Uanis(C27) \\sim Ueq, Uanis(C20) \\sim Ueq, Uanis(C26) \\sim Ueq,
Uanis(C5) \\sim Ueq, Uanis(C49) \\sim Ueq, Uanis(C28) \\sim Ueq, Uanis(C22)
\\sim Ueq, Uanis(C2) \\sim Ueq, Uanis(C1) \\sim Ueq, Uanis(C23) \\sim Ueq,
Uanis(C41) \\sim Ueq, Uanis(C50) \\sim Ueq, Uanis(C46) \\sim Ueq, Uanis(C35)
\\sim Ueq, Uanis(C3) \\sim Ueq, Uanis(C19) \\sim Ueq, Uanis(C45) \\sim Ueq,
Uanis(C47) \\sim Ueq, Uanis(C37) \\sim Ueq, Uanis(C16) \\sim Ueq, Uanis(C53)
\\sim Ueq, Uanis(C33) \\sim Ueq, Uanis(C14) \\sim Ueq, Uanis(C48) \\sim Ueq,
Uanis(C36) \\sim Ueq, Uanis(C51) \\sim Ueq, Uanis(C13) \\sim Ueq, Uanis(C17)
\\sim Ueq, Uanis(C40) \\sim Ueq, Uanis(C31) \\sim Ueq, Uanis(C8) \\sim Ueq,
Uanis(C59) \\sim Ueq, Uanis(C6) \\sim Ueq, Uanis(C57) \\sim Ueq, Uanis(C21)
\\sim Ueq, Uanis(C52) \\sim Ueq, Uanis(C38) \\sim Ueq, Uanis(C18) \\sim Ueq,
Uanis(C58) \\sim Ueq, Uanis(C34) \\sim Ueq, Uanis(C4) \\sim Ueq, Uanis(C55)
\\sim Ueq, Uanis(C7) \\sim Ueq, Uanis(C56) \\sim Ueq, Uanis(C9) \\sim Ueq,
Uanis(C60) \\sim Ueq, Uanis(C15) \\sim Ueq, Uanis(C24) \\sim Ueq, Uanis(C54)
\\sim Ueq, Uanis(C42) \\sim Ueq, Uanis(C12) \\sim Ueq, Uanis(C10) \\sim Ueq,
Uanis(C11) \\sim Ueq, Uanis(C39) \\sim Ueq: with sigma of 0.005 and sigma for
terminal atoms of 0.01
Uanis(C43) \\sim Ueq, Uanis(C44) \\sim Ueq: with sigma of 0.005 and sigma for
terminal atoms of 0.01
Uanis(Au8) \\sim Ueq, Uanis(Au15) \\sim Ueq, Uanis(Au14) \\sim Ueq, Uanis(Au1)
\\sim Ueq, Uanis(Au21) \\sim Ueq, Uanis(Au20) \\sim Ueq, Uanis(Au11) \\sim Ueq,
Uanis(Au13) \\sim Ueq, Uanis(Au2) \\sim Ueq: with sigma of 0.0005 and sigma for
terminal atoms of 0.001
Uanis(Au1) \\sim Ueq, Uanis(Au5) \\sim Ueq, Uanis(Au2) \\sim Ueq, Uanis(Au15)
\\sim Ueq, Uanis(Au4) \\sim Ueq, Uanis(Au16) \\sim Ueq, Uanis(Au7) \\sim Ueq,
Uanis(Au20) \\sim Ueq, Uanis(Au21) \\sim Ueq, Uanis(Au8) \\sim Ueq, Uanis(Au11)
\\sim Ueq, Uanis(Au14) \\sim Ueq, Uanis(Au19) \\sim Ueq, Uanis(Au6) \\sim Ueq,
Uanis(Au9) \\sim Ueq, Uanis(Au13) \\sim Ueq: with sigma of 0.001 and sigma for
terminal atoms of 0.002
Uanis(Au16) \\sim Ueq: with sigma of 0.0002 and sigma for terminal atoms of
0.0004
Uanis(Au) \\sim Ueq, Uanis(Au17) \\sim Ueq: with sigma of 0.0005 and sigma for
terminal atoms of 0.001
Uanis(Au) = Uanis(Cu)
4. Others
 Sof(Cu)=1-FVAR(1)
 Sof(Au)=FVAR(1)
5.a Idealised Me refined as rotating group:
 C2(H2A,H2B,H2C), C3(H3A,H3B,H3C), C4(H4A,H4B,H4C), C6(H6A,H6B,H6C), C7(H7A,
 H7B,H7C), C8(H8A,H8B,H8C), C10(H10A,H10B,H10C), C11(H11A,H11B,H11C), C12(H12A,
 H12B,H12C), C14(H14A,H14B,H14C), C15(H15A,H15B,H15C), C16(H16A,H16B,H16C),
 C18(H18A,H18B,H18C), C19(H19A,H19B,H19C), C20(H20A,H20B,H20C), C22(H22A,H22B,
 H22C), C23(H23A,H23B,H23C), C24(H24A,H24B,H24C), C26(H26A,H26B,H26C), C27(H27A,
 H27B,H27C), C28(H28A,H28B,H28C), C30(H30A,H30B,H30C), C31(H31A,H31B,H31C),
 C32(H32A,H32B,H32C), C34(H34A,H34B,H34C), C35(H35A,H35B,H35C), C36(H36A,H36B,
 H36C), C38(H38A,H38B,H38C), C39(H39A,H39B,H39C), C40(H40A,H40B,H40C), C42(H42A,
 H42B,H42C), C43(H43A,H43B,H43C), C44(H44A,H44B,H44C), C46(H46A,H46B,H46C),
 C47(H47A,H47B,H47C), C48(H48A,H48B,H48C), C50(H50A,H50B,H50C), C51(H51A,H51B,
 H51C), C52(H52A,H52B,H52C), C54(H54A,H54B,H54C), C55(H55A,H55B,H55C), C56(H56A,
 H56B,H56C), C58(H58A,H58B,H58C), C59(H59A,H59B,H59C), C60(H60A,H60B,H60C)
;
_olex2_submission_special_instructions 'No special instructions were received'

loop_
_space_group_symop_operation_xyz
'x, y, z'
'-x, -y, -z'

loop_
_atom_site_label
_atom_site_type_symbol
_atom_site_fract_x
_atom_site_fract_y
_atom_site_fract_z
_atom_site_U_iso_or_equiv
_atom_site_adp_type
_atom_site_occupancy
_atom_site_site_symmetry_order
_atom_site_calc_flag
_atom_site_refinement_flags_posn
_atom_site_refinement_flags_adp
_atom_site_refinement_flags_occupancy
_atom_site_disorder_assembly
_atom_site_disorder_group
Au1 Au 0.66769(7) 0.32212(7) 0.24769(4) 0.0096(2) Uani 1 1 d . U . . .
Au2 Au 0.70765(7) 0.33152(7) 0.36522(4) 0.0126(2) Uani 1 1 d . U . . .
Au3 Au 0.53879(8) 0.24880(7) 0.41498(4) 0.0168(3) Uani 1 1 d . . . A 3
Au4 Au 0.52904(7) 0.25889(7) 0.29550(4) 0.0115(2) Uani 1 1 d . U . . .
Au5 Au 0.50472(7) 0.22203(7) 0.19137(4) 0.0123(2) Uani 1 1 d . U . . .
Au6 Au 0.62506(7) 0.26576(7) 0.11695(4) 0.0157(2) Uani 1 1 d . U . . .
Au7 Au 0.80221(7) 0.36617(7) 0.19338(4) 0.0131(2) Uani 1 1 d . U . . .
Au8 Au 0.84209(7) 0.41248(7) 0.29744(4) 0.0127(2) Uani 1 1 d . U . . .
Au9 Au 0.92287(7) 0.33826(8) 0.39869(4) 0.0168(3) Uani 1 1 d . U . . .
Au10 Au 0.76606(8) 0.24840(8) 0.45526(4) 0.0183(3) Uani 1 1 d . . . A 3
Au11 Au 0.62685(7) 0.14279(7) 0.24409(4) 0.0140(2) Uani 1 1 d . U . . .
Au Au 0.48965(10) 0.02212(11) 0.15123(5) 0.0205(6) Uani 0.665(8) 1 d . U P B 5
Au13 Au 0.58560(7) -0.02913(7) 0.25839(4) 0.0166(3) Uani 1 1 d . U . . .
Au14 Au 0.52248(7) 0.41380(7) 0.19062(4) 0.0143(2) Uani 1 1 d . U . . .
Au15 Au 0.57766(7) 0.45886(7) 0.31667(4) 0.0127(2) Uani 1 1 d . U . . .
Au16 Au 0.72060(7) 0.49530(7) 0.24759(4) 0.0133(2) Uani 1 1 d . U . . .
Au17 Au 0.72946(8) 0.61574(8) 0.16752(4) 0.0210(3) Uani 1 1 d . U . C 1
Au18 Au 0.81337(9) 0.46889(9) 0.10118(4) 0.0253(3) Uani 1 1 d . . . C 1
Au19 Au 0.77353(7) 0.16193(7) 0.18100(4) 0.0151(2) Uani 1 1 d . U . . .
Au20 Au 0.80036(7) 0.22560(7) 0.30488(4) 0.0129(2) Uani 1 1 d . U . . .
Au21 Au 0.66429(7) 0.15551(7) 0.35108(4) 0.0131(2) Uani 1 1 d . U . . .
S1 S 0.4238(5) 0.1997(5) 0.3440(2) 0.0141(14) Uani 1 1 d . U . . .
S2 S 0.4422(5) 0.4333(5) 0.2578(2) 0.0152(14) Uani 1 1 d . U . . .
S3 S 0.5869(5) 0.4033(5) 0.1176(2) 0.0152(14) Uani 1 1 d . U . . .
S4 S 0.7337(5) 0.5764(6) 0.0815(3) 0.0256(17) Uani 1 1 d . U . . .
S5 S 0.7308(5) 0.6486(5) 0.2532(3) 0.0189(15) Uani 1 1 d . U . . .
S6 S 0.8772(5) 0.3536(6) 0.1218(3) 0.0230(16) Uani 1 1 d . U . . .
S7 S 0.7086(5) 0.4868(5) 0.3781(2) 0.0160(14) Uani 1 1 d . U . . .
S8 S 0.9522(4) 0.4706(5) 0.3733(2) 0.0144(14) Uani 1 1 d . U . . .
S9 S 0.8984(5) 0.2081(5) 0.4267(2) 0.0157(14) Uani 1 1 d . U . . .
S10 S 0.9010(5) 0.1950(5) 0.2459(3) 0.0188(15) Uani 1 1 d . U . . .
S11 S 0.6506(5) 0.1228(5) 0.1133(3) 0.0171(15) Uani 1 1 d . U . . .
S12 S 0.5879(5) 0.0065(5) 0.3447(3) 0.0199(16) Uani 1 1 d . U . . .
S13 S 0.6442(5) 0.2989(5) 0.4897(3) 0.0217(16) Uani 1 1 d . U . . .
S14 S 0.5755(5) -0.0778(5) 0.1715(3) 0.0199(16) Uani 1 1 d . U . . .
S15 S 0.4003(5) 0.1152(5) 0.1240(3) 0.0196(15) Uani 1 1 d . U . . .
C1 C 0.3279(18) 0.263(2) 0.3548(10) 0.015(6) Uani 1 1 d . U . . .
C2 C 0.273(2) 0.246(3) 0.2999(12) 0.036(8) Uani 1 1 d . U . . .
H2A H 0.317346 0.247879 0.276198 0.054 Uiso 1 1 calc GR . . . .
H2B H 0.234777 0.291561 0.298189 0.054 Uiso 1 1 calc GR . . . .
H2C H 0.231987 0.186348 0.290721 0.054 Uiso 1 1 calc GR . . . .
C3 C 0.273(2) 0.222(2) 0.3905(12) 0.034(8) Uani 1 1 d . U . . .
H3A H 0.247765 0.158619 0.374595 0.050 Uiso 1 1 calc GR . . . .
H3B H 0.222046 0.253657 0.397527 0.050 Uiso 1 1 calc GR . . . .
H3C H 0.315596 0.227428 0.422401 0.050 Uiso 1 1 calc GR . . . .
C4 C 0.368(2) 0.361(2) 0.3811(12) 0.032(8) Uani 1 1 d . U . . .
H4A H 0.427131 0.365879 0.403389 0.048 Uiso 1 1 calc GR . . . .
H4B H 0.322870 0.385496 0.401368 0.048 Uiso 1 1 calc GR . . . .
H4C H 0.377981 0.395222 0.355557 0.048 Uiso 1 1 calc GR . . . .
C5 C 0.404(2) 0.544(2) 0.2646(12) 0.031(8) Uani 1 1 d . U . . .
C6 C 0.362(3) 0.559(3) 0.3089(13) 0.045(9) Uani 1 1 d . U . . .
H6A H 0.319126 0.504467 0.309274 0.067 Uiso 1 1 calc GR . . . .
H6B H 0.326715 0.607828 0.308706 0.067 Uiso 1 1 calc GR . . . .
H6C H 0.410823 0.576106 0.339204 0.067 Uiso 1 1 calc GR . . . .
C7 C 0.324(3) 0.531(3) 0.2184(13) 0.046(10) Uani 1 1 d . U . . .
H7A H 0.342901 0.497677 0.187658 0.069 Uiso 1 1 calc GR . . . .
H7B H 0.313660 0.589188 0.213979 0.069 Uiso 1 1 calc GR . . . .
H7C H 0.266701 0.496514 0.224465 0.069 Uiso 1 1 calc GR . . . .
C8 C 0.481(2) 0.612(2) 0.2631(12) 0.031(8) Uani 1 1 d . U . . .
H8A H 0.533219 0.613967 0.289960 0.046 Uiso 1 1 calc GR . . . .
H8B H 0.461415 0.669795 0.268379 0.046 Uiso 1 1 calc GR . . . .
H8C H 0.500809 0.597299 0.229995 0.046 Uiso 1 1 calc GR . . . .
C9 C 0.489(2) 0.384(2) 0.0652(11) 0.023(7) Uani 1 1 d . U . . .
C10 C 0.412(2) 0.313(3) 0.0690(13) 0.038(9) Uani 1 1 d . U . . .
H10A H 0.413169 0.256611 0.044822 0.057 Uiso 1 1 calc GR . . . .
H10B H 0.351133 0.330479 0.061099 0.057 Uiso 1 1 calc GR . . . .
H10C H 0.419530 0.303907 0.103543 0.057 Uiso 1 1 calc GR . . . .
C11 C 0.456(3) 0.473(3) 0.0711(15) 0.053(11) Uani 1 1 d . U . . .
H11A H 0.471111 0.506176 0.106899 0.079 Uiso 1 1 calc GR . . . .
H11B H 0.388209 0.462209 0.059569 0.079 Uiso 1 1 calc GR . . . .
H11C H 0.487998 0.508840 0.050668 0.079 Uiso 1 1 calc GR . . . .
C12 C 0.523(2) 0.359(3) 0.0168(12) 0.040(9) Uani 1 1 d . U . . .
H12A H 0.556158 0.412318 0.008730 0.060 Uiso 1 1 calc GR . . . .
H12B H 0.470062 0.329105 -0.010432 0.060 Uiso 1 1 calc GR . . . .
H12C H 0.566654 0.317333 0.019804 0.060 Uiso 1 1 calc GR . . . .
C13 C 0.817(2) 0.668(2) 0.0683(12) 0.031(8) Uani 1 1 d . U . . .
C14 C 0.768(2) 0.754(3) 0.0735(13) 0.040(9) Uani 1 1 d . U . . .
H14A H 0.706678 0.737646 0.051249 0.060 Uiso 1 1 calc GR . . . .
H14B H 0.807897 0.801564 0.063528 0.060 Uiso 1 1 calc GR . . . .
H14C H 0.759945 0.774939 0.108737 0.060 Uiso 1 1 calc GR . . . .
C15 C 0.836(3) 0.632(3) 0.0126(15) 0.064(12) Uani 1 1 d . U . . .
H15A H 0.877411 0.588242 0.012860 0.096 Uiso 1 1 calc GR . . . .
H15B H 0.867119 0.682574 0.000785 0.096 Uiso 1 1 calc GR . . . .
H15C H 0.776954 0.603934 -0.010236 0.096 Uiso 1 1 calc GR . . . .
C16 C 0.905(2) 0.695(2) 0.1050(13) 0.034(8) Uani 1 1 d . U . . .
H16A H 0.901269 0.747767 0.131364 0.052 Uiso 1 1 calc GR . . . .
H16B H 0.957189 0.710302 0.087472 0.052 Uiso 1 1 calc GR . . . .
H16C H 0.915347 0.645947 0.120693 0.052 Uiso 1 1 calc GR . . . .
C17 C 0.8539(19) 0.703(2) 0.2807(10) 0.021(6) Uani 1 1 d . U . . .
C18 C 0.869(2) 0.705(2) 0.3397(11) 0.027(7) Uani 1 1 d . U . . .
H18A H 0.829667 0.742940 0.356691 0.040 Uiso 1 1 calc GR . . . .
H18B H 0.935380 0.729726 0.354693 0.040 Uiso 1 1 calc GR . . . .
H18C H 0.852551 0.644171 0.343915 0.040 Uiso 1 1 calc GR . . . .
C19 C 0.920(2) 0.646(2) 0.2550(12) 0.030(7) Uani 1 1 d . U . . .
H19A H 0.893723 0.582141 0.249638 0.045 Uiso 1 1 calc GR . . . .
H19B H 0.982012 0.660129 0.276856 0.045 Uiso 1 1 calc GR . . . .
H19C H 0.927254 0.659334 0.222159 0.045 Uiso 1 1 calc GR . . . .
C20 C 0.871(2) 0.796(2) 0.2700(13) 0.039(9) Uani 1 1 d . U . . .
H20A H 0.873488 0.789470 0.233874 0.058 Uiso 1 1 calc GR . . . .
H20B H 0.930120 0.830834 0.290424 0.058 Uiso 1 1 calc GR . . . .
H20C H 0.819213 0.825946 0.278748 0.058 Uiso 1 1 calc GR . . . .
C21 C 1.009(2) 0.397(2) 0.1441(11) 0.024(7) Uani 1 1 d . U . . .
C22 C 1.028(2) 0.480(2) 0.1809(12) 0.029(7) Uani 1 1 d . U . . .
H22A H 0.987006 0.519343 0.169955 0.044 Uiso 1 1 calc GR . . . .
H22B H 1.093631 0.509255 0.184286 0.044 Uiso 1 1 calc GR . . . .
H22C H 1.015574 0.470311 0.213673 0.044 Uiso 1 1 calc GR . . . .
C23 C 1.047(2) 0.320(2) 0.1642(12) 0.030(8) Uani 1 1 d . U . . .
H23A H 1.010081 0.302960 0.189246 0.045 Uiso 1 1 calc GR . . . .
H23B H 1.113054 0.340411 0.180220 0.045 Uiso 1 1 calc GR . . . .
H23C H 1.041326 0.267392 0.135819 0.045 Uiso 1 1 calc GR . . . .
C24 C 1.040(3) 0.411(3) 0.0913(15) 0.054(11) Uani 1 1 d . U . . .
H24A H 1.013840 0.356490 0.064265 0.080 Uiso 1 1 calc GR . . . .
H24B H 1.108461 0.422712 0.095127 0.080 Uiso 1 1 calc GR . . . .
H24C H 1.015712 0.461674 0.082521 0.080 Uiso 1 1 calc GR . . . .
C25 C 0.6818(17) 0.5489(18) 0.4385(9) 0.011(5) Uani 1 1 d . U . . .
C26 C 0.581(2) 0.512(2) 0.4438(12) 0.035(8) Uani 1 1 d . U . . .
H26A H 0.537073 0.537798 0.424045 0.052 Uiso 1 1 calc GR . . . .
H26B H 0.574525 0.527583 0.479663 0.052 Uiso 1 1 calc GR . . . .
H26C H 0.567591 0.446488 0.431205 0.052 Uiso 1 1 calc GR . . . .
C27 C 0.756(2) 0.539(2) 0.4802(11) 0.029(7) Uani 1 1 d . U . . .
H27A H 0.745761 0.476356 0.482828 0.043 Uiso 1 1 calc GR . . . .
H27B H 0.750728 0.577955 0.512607 0.043 Uiso 1 1 calc GR . . . .
H27C H 0.818209 0.555457 0.472077 0.043 Uiso 1 1 calc GR . . . .
C28 C 0.692(3) 0.646(3) 0.4376(14) 0.045(9) Uani 1 1 d . U . . .
H28A H 0.756444 0.668998 0.434785 0.067 Uiso 1 1 calc GR . . . .
H28B H 0.676568 0.679626 0.469068 0.067 Uiso 1 1 calc GR . . . .
H28C H 0.648761 0.651453 0.408483 0.067 Uiso 1 1 calc GR . . . .
C29 C 1.0736(19) 0.479(2) 0.3582(10) 0.019(6) Uani 1 1 d . U . . .
C30 C 1.1382(19) 0.493(2) 0.4077(11) 0.024(7) Uani 1 1 d . U . . .
H30A H 1.121209 0.539520 0.433489 0.036 Uiso 1 1 calc GR . . . .
H30B H 1.203063 0.512455 0.403433 0.036 Uiso 1 1 calc GR . . . .
H30C H 1.132561 0.437036 0.418529 0.036 Uiso 1 1 calc GR . . . .
C31 C 1.083(2) 0.404(2) 0.3195(12) 0.031(8) Uani 1 1 d . U . . .
H31A H 1.071127 0.349413 0.331577 0.047 Uiso 1 1 calc GR . . . .
H31B H 1.146331 0.413336 0.311507 0.047 Uiso 1 1 calc GR . . . .
H31C H 1.037035 0.398502 0.288856 0.047 Uiso 1 1 calc GR . . . .
C32 C 1.0941(19) 0.570(2) 0.3419(10) 0.019(6) Uani 1 1 d . U . . .
H32A H 1.050907 0.566549 0.310735 0.029 Uiso 1 1 calc GR . . . .
H32B H 1.158906 0.581068 0.335889 0.029 Uiso 1 1 calc GR . . . .
H32C H 1.085306 0.619107 0.369013 0.029 Uiso 1 1 calc GR . . . .
C33 C 0.991(2) 0.220(2) 0.4850(11) 0.025(7) Uani 1 1 d . U . . .
C34 C 1.078(2) 0.214(2) 0.4623(13) 0.036(8) Uani 1 1 d . U . . .
H34A H 1.068898 0.156056 0.437543 0.054 Uiso 1 1 calc GR . . . .
H34B H 1.130824 0.218809 0.489211 0.054 Uiso 1 1 calc GR . . . .
H34C H 1.090174 0.262552 0.445329 0.054 Uiso 1 1 calc GR . . . .
C35 C 0.996(2) 0.306(3) 0.5224(13) 0.040(9) Uani 1 1 d . U . . .
H35A H 1.016277 0.356044 0.507201 0.061 Uiso 1 1 calc GR . . . .
H35B H 1.041978 0.309997 0.552690 0.061 Uiso 1 1 calc GR . . . .
H35C H 0.934594 0.309718 0.531826 0.061 Uiso 1 1 calc GR . . . .
C36 C 0.961(3) 0.139(3) 0.5033(14) 0.045(9) Uani 1 1 d . U . . .
H36A H 0.896102 0.135902 0.508681 0.068 Uiso 1 1 calc GR . . . .
H36B H 1.001890 0.142937 0.535368 0.068 Uiso 1 1 calc GR . . . .
H36C H 0.966197 0.085898 0.477997 0.068 Uiso 1 1 calc GR . . . .
C37 C 0.940(2) 0.082(2) 0.2486(12) 0.030(7) Uani 1 1 d . U . . .
C38 C 0.991(3) 0.097(3) 0.3012(14) 0.049(10) Uani 1 1 d . U . . .
H38A H 1.036249 0.153242 0.310293 0.073 Uiso 1 1 calc GR . . . .
H38B H 1.023481 0.047167 0.303570 0.073 Uiso 1 1 calc GR . . . .
H38C H 0.945450 0.099289 0.324660 0.073 Uiso 1 1 calc GR . . . .
C39 C 1.001(3) 0.071(3) 0.2089(16) 0.059(12) Uani 1 1 d . U . . .
H39A H 0.976097 0.014868 0.183339 0.088 Uiso 1 1 calc GR . . . .
H39B H 1.065059 0.070363 0.224757 0.088 Uiso 1 1 calc GR . . . .
H39C H 1.002821 0.121473 0.192667 0.088 Uiso 1 1 calc GR . . . .
C40 C 0.853(2) 0.010(2) 0.2346(13) 0.037(8) Uani 1 1 d . U . . .
H40A H 0.811345 0.023743 0.259020 0.055 Uiso 1 1 calc GR . . . .
H40B H 0.870670 -0.047767 0.235131 0.055 Uiso 1 1 calc GR . . . .
H40C H 0.821534 0.008214 0.200442 0.055 Uiso 1 1 calc GR . . . .
C41 C 0.692(3) 0.073(3) 0.0534(14) 0.046(6) Uani 1 1 d . U . . .
C42 C 0.788(3) 0.125(3) 0.0528(14) 0.048(7) Uani 1 1 d . U . . .
H42A H 0.785031 0.189026 0.058381 0.072 Uiso 1 1 calc GR . . . .
H42B H 0.806254 0.104374 0.019786 0.072 Uiso 1 1 calc GR . . . .
H42C H 0.833685 0.116450 0.079728 0.072 Uiso 1 1 calc GR . . . .
C43 C 0.683(3) -0.016(3) 0.0464(15) 0.049(7) Uani 1 1 d . U . . .
H43A H 0.725498 -0.029223 0.073440 0.074 Uiso 1 1 calc GR . . . .
H43B H 0.699235 -0.041529 0.013419 0.074 Uiso 1 1 calc GR . . . .
H43C H 0.618276 -0.042029 0.047349 0.074 Uiso 1 1 calc GR . . . .
C44 C 0.628(3) 0.100(3) 0.0111(15) 0.057(7) Uani 1 1 d . U . . .
H44A H 0.562746 0.086697 0.015542 0.085 Uiso 1 1 calc GR . . . .
H44B H 0.635269 0.066098 -0.022342 0.085 Uiso 1 1 calc GR . . . .
H44C H 0.647131 0.164273 0.013823 0.085 Uiso 1 1 calc GR . . . .
C45 C 0.6709(19) -0.060(2) 0.3697(10) 0.017(6) Uani 1 1 d . U . . .
C46 C 0.764(2) -0.038(2) 0.3550(12) 0.030(8) Uani 1 1 d . U . . .
H46A H 0.762657 -0.071162 0.320088 0.046 Uiso 1 1 calc GR . . . .
H46B H 0.811872 -0.054326 0.377973 0.046 Uiso 1 1 calc GR . . . .
H46C H 0.779778 0.026669 0.357340 0.046 Uiso 1 1 calc GR . . . .
C47 C 0.676(2) -0.034(2) 0.4284(10) 0.024(7) Uani 1 1 d . U . . .
H47A H 0.694525 0.031549 0.440919 0.036 Uiso 1 1 calc GR . . . .
H47B H 0.723120 -0.062205 0.444398 0.036 Uiso 1 1 calc GR . . . .
H47C H 0.614894 -0.054035 0.436768 0.036 Uiso 1 1 calc GR . . . .
C48 C 0.626(2) -0.161(2) 0.3474(13) 0.039(9) Uani 1 1 d . U . . .
H48A H 0.562113 -0.172543 0.354126 0.058 Uiso 1 1 calc GR . . . .
H48B H 0.663723 -0.197674 0.363467 0.058 Uiso 1 1 calc GR . . . .
H48C H 0.625588 -0.176639 0.310697 0.058 Uiso 1 1 calc GR . . . .
C49 C 0.609(2) 0.228(2) 0.5346(11) 0.021(6) Uani 1 1 d . U . . .
C50 C 0.684(3) 0.244(3) 0.5765(14) 0.052(11) Uani 1 1 d . U . . .
H50A H 0.731801 0.209793 0.566226 0.078 Uiso 1 1 calc GR . . . .
H50B H 0.659411 0.224307 0.604840 0.078 Uiso 1 1 calc GR . . . .
H50C H 0.711233 0.307811 0.587234 0.078 Uiso 1 1 calc GR . . . .
C51 C 0.582(2) 0.131(2) 0.5074(12) 0.032(8) Uani 1 1 d . U . . .
H51A H 0.514308 0.115531 0.494040 0.048 Uiso 1 1 calc GR . . . .
H51B H 0.596749 0.093943 0.531194 0.048 Uiso 1 1 calc GR . . . .
H51C H 0.616758 0.118555 0.479362 0.048 Uiso 1 1 calc GR . . . .
C52 C 0.516(3) 0.257(3) 0.5511(14) 0.050(10) Uani 1 1 d . U . . .
H52A H 0.524747 0.322681 0.560258 0.075 Uiso 1 1 calc GR . . . .
H52B H 0.502081 0.233944 0.580362 0.075 Uiso 1 1 calc GR . . . .
H52C H 0.463212 0.232752 0.522771 0.075 Uiso 1 1 calc GR . . . .
C53 C 0.491(2) -0.185(2) 0.1532(11) 0.027(7) Uani 1 1 d . U . . .
C54 C 0.547(2) -0.255(3) 0.1633(14) 0.039(9) Uani 1 1 d . U . . .
H54A H 0.607047 -0.243686 0.151413 0.059 Uiso 1 1 calc GR . . . .
H54B H 0.511870 -0.314474 0.145216 0.059 Uiso 1 1 calc GR . . . .
H54C H 0.558697 -0.250828 0.199839 0.059 Uiso 1 1 calc GR . . . .
C55 C 0.410(2) -0.185(3) 0.1813(14) 0.043(9) Uani 1 1 d . U . . .
H55A H 0.419868 -0.214964 0.208793 0.065 Uiso 1 1 calc GR . . . .
H55B H 0.351771 -0.215855 0.157885 0.065 Uiso 1 1 calc GR . . . .
H55C H 0.404542 -0.122530 0.195645 0.065 Uiso 1 1 calc GR . . . .
C56 C 0.461(3) -0.202(3) 0.0959(14) 0.055(11) Uani 1 1 d . U . . .
H56A H 0.472664 -0.144950 0.085999 0.082 Uiso 1 1 calc GR . . . .
H56B H 0.394066 -0.228505 0.086512 0.082 Uiso 1 1 calc GR . . . .
H56C H 0.497329 -0.242969 0.078456 0.082 Uiso 1 1 calc GR . . . .
C57 C 0.284(2) 0.095(3) 0.1434(12) 0.034(8) Uani 1 1 d . U . . .
C58 C 0.294(2) 0.061(3) 0.1923(13) 0.040(9) Uani 1 1 d . U . . .
H58A H 0.319420 0.005217 0.185878 0.060 Uiso 1 1 calc GR . . . .
H58B H 0.233111 0.048926 0.202664 0.060 Uiso 1 1 calc GR . . . .
H58C H 0.337727 0.106219 0.219328 0.060 Uiso 1 1 calc GR . . . .
C59 C 0.224(3) 0.017(3) 0.1064(14) 0.051(10) Uani 1 1 d . U . . .
H59A H 0.209555 0.032522 0.073739 0.077 Uiso 1 1 calc GR . . . .
H59B H 0.165153 0.000647 0.118673 0.077 Uiso 1 1 calc GR . . . .
H59C H 0.256498 -0.033510 0.102006 0.077 Uiso 1 1 calc GR . . . .
C60 C 0.250(2) 0.182(3) 0.1497(14) 0.042(9) Uani 1 1 d . U . . .
H60A H 0.292124 0.227488 0.177209 0.063 Uiso 1 1 calc GR . . . .
H60B H 0.186307 0.174037 0.157963 0.063 Uiso 1 1 calc GR . . . .
H60C H 0.248577 0.201705 0.118009 0.063 Uiso 1 1 calc GR . . . .
Cu Cu 0.48965(10) 0.02212(11) 0.15123(5) 0.0205(6) Uani 0.335(8) 1 d . . P B 6

loop_
_atom_site_aniso_label
_atom_site_aniso_U_11
_atom_site_aniso_U_22
_atom_site_aniso_U_33
_atom_site_aniso_U_23
_atom_site_aniso_U_13
_atom_site_aniso_U_12
Au1 0.0128(4) 0.0049(4) 0.0127(4) 0.0060(3) 0.0021(3) 0.0008(3)
Au2 0.0169(4) 0.0069(4) 0.0158(4) 0.0060(3) 0.0021(3) 0.0030(3)
Au3 0.0265(6) 0.0094(6) 0.0215(6) 0.0117(5) 0.0089(5) 0.0094(5)
Au4 0.0166(5) 0.0060(5) 0.0152(5) 0.0067(4) 0.0058(4) 0.0034(4)
Au5 0.0176(5) 0.0049(5) 0.0160(5) 0.0057(4) 0.0024(4) 0.0025(4)
Au6 0.0220(5) 0.0100(5) 0.0190(5) 0.0094(4) 0.0055(4) 0.0050(4)
Au7 0.0189(5) 0.0071(5) 0.0176(5) 0.0091(4) 0.0067(4) 0.0036(4)
Au8 0.0155(4) 0.0085(4) 0.0157(4) 0.0071(3) 0.0014(3) 0.0019(3)
Au9 0.0212(5) 0.0113(5) 0.0197(5) 0.0083(4) 0.0032(4) 0.0024(4)
Au10 0.0231(6) 0.0140(6) 0.0220(6) 0.0118(5) 0.0058(5) 0.0040(5)
Au11 0.0187(4) 0.0080(4) 0.0172(4) 0.0065(3) 0.0036(3) 0.0027(3)
Au 0.0253(7) 0.0172(7) 0.0207(7) 0.0068(4) 0.0028(4) 0.0069(4)
Au13 0.0232(4) 0.0081(4) 0.0198(4) 0.0072(3) 0.0035(3) 0.0019(3)
Au14 0.0187(4) 0.0103(4) 0.0155(4) 0.0065(3) 0.0016(3) 0.0040(3)
Au15 0.0173(4) 0.0090(4) 0.0142(4) 0.0064(3) 0.0033(3) 0.0038(3)
Au16 0.0146(3) 0.0119(3) 0.0139(3) 0.00458(19) 0.00205(18) 0.00261(19)
Au17 0.0240(4) 0.0184(5) 0.0243(4) 0.0128(3) 0.0040(3) 0.0045(4)
Au18 0.0345(7) 0.0233(7) 0.0229(6) 0.0140(5) 0.0098(5) 0.0043(6)
Au19 0.0232(5) 0.0078(5) 0.0195(5) 0.0095(4) 0.0082(4) 0.0058(4)
Au20 0.0157(4) 0.0094(4) 0.0158(4) 0.0067(3) 0.0029(3) 0.0035(3)
Au21 0.0183(4) 0.0074(4) 0.0156(4) 0.0069(3) 0.0037(3) 0.0019(3)
S1 0.016(2) 0.012(2) 0.017(2) 0.0062(16) 0.0031(16) 0.0061(16)
S2 0.016(2) 0.014(2) 0.015(2) 0.0038(16) 0.0014(16) 0.0036(17)
S3 0.018(2) 0.013(2) 0.016(2) 0.0073(16) 0.0037(16) 0.0021(16)
S4 0.027(2) 0.025(2) 0.027(2) 0.0097(17) 0.0034(17) 0.0055(17)
S5 0.022(2) 0.017(2) 0.020(2) 0.0071(17) 0.0031(16) 0.0064(17)
S6 0.025(2) 0.022(2) 0.023(2) 0.0057(17) 0.0083(17) 0.0030(17)
S7 0.019(2) 0.014(2) 0.015(2) 0.0042(16) 0.0023(16) 0.0038(17)
S8 0.015(2) 0.013(2) 0.015(2) 0.0046(16) 0.0003(16) 0.0040(16)
S9 0.016(2) 0.014(2) 0.017(2) 0.0043(16) 0.0028(16) 0.0029(17)
S10 0.021(2) 0.016(2) 0.020(2) 0.0075(17) 0.0040(16) 0.0028(17)
S11 0.018(2) 0.016(2) 0.019(2) 0.0066(16) 0.0037(16) 0.0031(17)
S12 0.022(2) 0.018(2) 0.021(2) 0.0076(17) 0.0053(17) 0.0043(17)
S13 0.023(2) 0.021(2) 0.023(2) 0.0077(17) 0.0043(17) 0.0047(17)
S14 0.022(2) 0.018(2) 0.021(2) 0.0062(17) 0.0033(17) 0.0043(17)
S15 0.022(2) 0.016(2) 0.020(2) 0.0060(17) 0.0025(17) 0.0020(17)
C1 0.016(7) 0.015(7) 0.015(7) 0.003(5) 0.001(5) 0.008(5)
C2 0.033(11) 0.036(12) 0.041(11) 0.012(9) 0.007(8) 0.011(9)
C3 0.032(11) 0.030(11) 0.040(11) 0.013(9) 0.017(9) -0.005(8)
C4 0.035(11) 0.025(11) 0.037(11) 0.010(8) 0.007(8) 0.005(8)
C5 0.031(9) 0.029(9) 0.033(9) 0.007(5) 0.002(5) 0.010(5)
C6 0.048(12) 0.049(13) 0.042(12) 0.015(9) 0.007(9) 0.014(9)
C7 0.049(12) 0.045(13) 0.046(12) 0.009(9) 0.008(9) 0.018(9)
C8 0.030(10) 0.026(11) 0.042(11) 0.011(8) 0.005(8) 0.019(8)
C9 0.024(8) 0.023(8) 0.021(8) 0.005(5) 0.005(5) 0.004(5)
C10 0.040(11) 0.037(12) 0.039(11) 0.013(9) 0.006(9) 0.009(9)
C11 0.055(13) 0.052(14) 0.052(13) 0.017(9) 0.009(9) 0.005(9)
C12 0.042(12) 0.041(12) 0.036(11) 0.013(9) 0.008(9) 0.000(9)
C13 0.030(9) 0.031(9) 0.031(9) 0.009(5) 0.005(5) 0.006(5)
C14 0.047(12) 0.036(12) 0.040(11) 0.016(9) 0.008(9) 0.006(9)
C15 0.065(15) 0.066(15) 0.063(15) 0.016(10) 0.014(10) 0.016(10)
C16 0.036(11) 0.028(11) 0.042(11) 0.017(9) 0.006(8) 0.005(8)
C17 0.022(8) 0.021(8) 0.022(8) 0.009(5) 0.004(5) 0.003(5)
C18 0.033(10) 0.022(11) 0.025(10) 0.010(8) 0.001(8) 0.002(8)
C19 0.027(10) 0.031(11) 0.031(10) 0.010(8) 0.003(8) 0.005(8)
C20 0.042(12) 0.031(12) 0.044(12) 0.013(9) 0.007(9) 0.008(9)
C21 0.023(8) 0.023(8) 0.026(8) 0.005(5) 0.006(5) 0.005(5)
C22 0.025(10) 0.031(11) 0.033(10) 0.009(8) 0.002(8) 0.008(8)
C23 0.032(10) 0.028(11) 0.032(10) 0.009(8) 0.004(8) 0.008(8)
C24 0.051(13) 0.052(14) 0.059(13) 0.012(9) 0.015(9) 0.014(9)
C25 0.012(7) 0.011(7) 0.009(7) 0.001(5) 0.001(5) 0.002(5)
C26 0.033(11) 0.038(12) 0.033(11) 0.001(8) 0.013(8) 0.010(9)
C27 0.033(10) 0.031(11) 0.028(10) 0.014(8) 0.005(8) 0.011(8)
C28 0.045(12) 0.045(13) 0.043(12) 0.006(9) 0.012(9) 0.006(9)
C29 0.017(7) 0.019(8) 0.022(7) 0.007(5) 0.001(5) 0.004(5)
C30 0.020(10) 0.020(10) 0.028(10) 0.003(8) 0.001(8) -0.003(8)
C31 0.030(10) 0.028(11) 0.041(11) 0.012(8) 0.008(8) 0.014(8)
C32 0.016(9) 0.019(10) 0.022(9) 0.004(8) 0.003(8) 0.004(8)
C33 0.024(8) 0.025(8) 0.027(8) 0.010(5) 0.003(5) 0.006(5)
C34 0.038(11) 0.034(12) 0.039(11) 0.010(9) 0.013(9) 0.008(9)
C35 0.040(12) 0.039(12) 0.041(11) 0.008(9) 0.009(9) 0.008(9)
C36 0.045(12) 0.046(13) 0.046(12) 0.018(9) 0.008(9) 0.003(9)
C37 0.032(8) 0.029(9) 0.030(8) 0.009(5) 0.008(5) 0.006(5)
C38 0.049(13) 0.046(13) 0.052(13) 0.008(9) 0.007(9) 0.016(9)
C39 0.059(14) 0.058(15) 0.062(14) 0.012(9) 0.017(9) 0.015(9)
C40 0.044(11) 0.032(12) 0.039(11) 0.018(9) 0.011(9) 0.004(9)
C41 0.048(7) 0.046(7) 0.046(7) 0.012(4) 0.009(4) 0.010(4)
C42 0.051(9) 0.048(9) 0.047(9) 0.014(7) 0.014(7) 0.005(7)
C43 0.052(9) 0.048(9) 0.049(9) 0.013(7) 0.010(7) 0.010(7)
C44 0.058(9) 0.056(9) 0.056(9) 0.010(7) 0.008(7) 0.014(7)
C45 0.019(7) 0.016(7) 0.018(7) 0.008(5) 0.002(5) 0.004(5)
C46 0.030(10) 0.026(11) 0.037(11) 0.008(8) 0.006(8) 0.009(8)
C47 0.026(10) 0.021(11) 0.022(10) 0.002(8) 0.003(8) 0.006(8)
C48 0.039(11) 0.038(12) 0.042(11) 0.010(9) 0.011(9) 0.013(9)
C49 0.023(8) 0.021(8) 0.021(7) 0.007(5) 0.007(5) 0.003(5)
C50 0.052(13) 0.054(14) 0.050(13) 0.013(9) 0.010(9) 0.007(9)
C51 0.036(11) 0.029(11) 0.034(11) 0.014(8) 0.008(8) 0.010(8)
C52 0.051(13) 0.053(14) 0.047(13) 0.012(9) 0.011(9) 0.010(9)
C53 0.028(8) 0.027(8) 0.026(8) 0.007(5) 0.005(5) 0.005(5)
C54 0.036(11) 0.034(12) 0.049(12) 0.012(9) 0.006(9) 0.008(9)
C55 0.040(12) 0.040(13) 0.046(12) 0.007(9) 0.004(9) 0.006(9)
C56 0.056(13) 0.052(14) 0.053(13) 0.007(9) 0.007(9) 0.009(9)
C57 0.032(9) 0.034(9) 0.035(9) 0.008(5) 0.006(5) 0.008(5)
C58 0.037(11) 0.042(12) 0.043(12) 0.010(9) 0.012(9) 0.010(9)
C59 0.048(13) 0.050(14) 0.054(13) 0.012(9) 0.005(9) 0.007(9)
C60 0.039(12) 0.042(13) 0.046(12) 0.013(9) 0.009(9) 0.007(9)
Cu 0.0253(7) 0.0172(7) 0.0207(7) 0.0068(4) 0.0028(4) 0.0069(4)

loop_
_atom_type_symbol
_atom_type_description
_atom_type_scat_dispersion_real
_atom_type_scat_dispersion_imag
_atom_type_scat_source
C C 0.0033 0.0016 'International Tables Vol C Tables 4.2.6.8 and 6.1.1.4'
H H 0.0000 0.0000 'International Tables Vol C Tables 4.2.6.8 and 6.1.1.4'
Au Au -2.0133 8.8022 'International Tables Vol C Tables 4.2.6.8 and 6.1.1.4'
Cu Cu 0.3201 1.2651 'International Tables Vol C Tables 4.2.6.8 and 6.1.1.4'
S S 0.1246 0.1234 'International Tables Vol C Tables 4.2.6.8 and 6.1.1.4'

loop_
_geom_angle_atom_site_label_1
_geom_angle_atom_site_label_2
_geom_angle_atom_site_label_3
_geom_angle
AU17a AU18a Au7 86.07(4)
AU18a AU17a Au16 87.53(4)
AU10c Au2 Au1 151.30(5)
AU10c Au2 Au3 64.39(3)
AU10c Au2 Au8 126.82(4)
AU10c Au2 Au9 62.43(3)
AU10c Au2 Au15 148.60(4)
AU3c Au2 Au15 91.78(4)
Au2 Au1 Au14 127.33(4)
Au4 Au1 Au2 59.10(3)
Au4 Au1 Au8 123.61(5)
Au4 Au1 Au11 60.28(4)
Au4 Au1 Au14 88.70(4)
Au4 Au1 Au15 61.34(3)
Au4 Au1 Au20 88.26(4)
Au5 Au1 Au2 118.78(4)
Au5 Au1 Au4 60.74(4)
Au5 Au1 Au7 114.81(4)
Au5 Au1 Au8 173.79(5)
Au5 Au1 Au11 60.83(4)
Au5 Au1 Au14 59.91(4)
Au5 Au1 Au15 96.34(4)
Au5 Au1 Au20 117.55(5)
Au7 Au1 Au2 124.03(4)
Au7 Au1 Au4 173.58(5)
Au7 Au1 Au8 60.45(4)
Au7 Au1 Au11 113.82(5)
Au7 Au1 Au14 92.74(4)
Au7 Au1 Au15 124.81(5)
Au7 Au1 Au20 90.18(4)
Au8 Au1 Au2 64.82(3)
Au8 Au1 Au11 116.45(5)
Au8 Au1 Au14 122.75(5)
Au8 Au1 Au15 89.81(4)
Au8 Au1 Au20 59.99(4)
Au11 Au1 Au2 80.56(4)
Au11 Au1 Au14 120.69(4)
Au11 Au1 Au15 121.14(4)
Au11 Au1 Au20 56.72(3)
Au15 Au1 Au2 63.92(3)
Au15 Au1 Au14 64.11(3)
Au15 Au1 Au20 115.11(4)
Au16 Au1 Au2 101.20(4)
Au16 Au1 Au4 124.55(5)
Au16 Au1 Au5 121.37(5)
Au16 Au1 Au7 61.40(4)
Au16 Au1 Au8 60.87(4)
Au16 Au1 Au11 175.11(5)
Au16 Au1 Au14 61.89(4)
Au16 Au1 Au15 63.55(3)
Au16 Au1 Au20 120.85(4)
Au20 Au1 Au2 51.46(3)
Au20 Au1 Au14 176.80(4)
Au1 Au2 Au3 117.82(4)
Au1 Au2 Au8 51.07(3)
Au1 Au2 Au15 57.18(3)
Au4 Au2 Au1 53.05(3)
Au4 Au2 Au3 64.80(3)
Au4 Au2 Au8 103.91(4)
Au4 Au2 Au9 152.04(5)
Au4 Au2 Au10 121.27(4)
Au4 Au2 Au15 56.84(3)
Au8 Au2 Au3 168.33(4)
Au8 Au2 Au15 78.88(3)
Au9 Au2 Au1 108.90(4)
Au9 Au2 Au3 126.82(4)
Au9 Au2 Au8 64.52(3)
Au9 Au2 Au15 136.39(4)
Au20 Au2 Au1 63.17(3)
Au20 Au2 Au3 121.87(5)
Au20 Au2 Au4 92.09(4)
Au20 Au2 Au8 59.06(3)
Au20 Au2 Au9 59.99(4)
Au20 Au2 Au10 90.76(4)
Au20 Au2 Au15 120.05(4)
Au21 Au2 Au1 93.33(4)
Au21 Au2 Au3 61.29(4)
Au21 Au2 Au4 69.37(4)
Au21 Au2 Au8 118.96(4)
Au21 Au2 Au9 93.30(4)
Au21 Au2 Au10 61.64(4)
Au21 Au2 Au15 126.15(5)
Au21 Au2 Au20 60.67(4)
S7 Au2 Au1 86.43(16)
S7 Au2 Au3 107.11(16)
S7 Au2 Au4 100.23(17)
S7 Au2 Au8 70.89(16)
S7 Au2 Au9 99.44(17)
S7 Au2 Au10 121.25(16)
S7 Au2 Au15 43.79(17)
S7 Au2 Au20 129.95(16)
S7 Au2 Au21 166.62(17)
Au1 Au4 Au2 67.86(4)
Au1 Au4 Au3 129.51(4)
Au1 Au4 Au5 59.22(3)
Au1 Au4 Au11 60.08(4)
Au1 Au4 Au15 65.52(3)
Au1 Au4 Au21 91.34(4)
Au2 Au4 Au3 61.69(3)
Au2 Au4 Au15 68.13(4)
Au2 Au4 Au21 51.10(3)
Au5 Au4 Au2 125.86(4)
Au5 Au4 Au3 165.66(5)
Au5 Au4 Au15 98.05(4)
Au5 Au4 Au21 117.48(4)
Au11 Au4 Au2 84.81(4)
Au11 Au4 Au3 112.00(4)
Au11 Au4 Au5 60.26(4)
Au11 Au4 Au15 125.08(4)
Au11 Au4 Au21 57.29(3)
Au15 Au4 Au3 96.20(4)
Au15 Au4 Au21 119.18(4)
Au21 Au4 Au3 55.59(3)
S1 Au4 Au1 172.77(17)
S1 Au4 Au2 105.87(16)
S1 Au4 Au3 44.23(16)
S1 Au4 Au5 125.99(17)
S1 Au4 Au11 116.83(18)
S1 Au4 Au15 116.22(18)
S1 Au4 Au21 81.72(17)
Au1 Au5 Au4 60.04(3)
Au1 Au5 Au6 74.31(4)
Au1 Au5 Au11 60.22(4)
Au1 Au5 Au 119.55(5)
Au1 Au5 Au14 67.89(4)
Au1 Au5 Cu 119.55(5)
Au4 Au5 Au6 134.34(5)
Au4 Au5 Au11 59.86(4)
Au4 Au5 Au 108.18(5)
Au4 Au5 Au14 92.78(4)
Au4 Au5 Cu 108.18(5)
Au6 Au5 Au 92.59(4)
Au6 Au5 Cu 92.59(4)
Au11 Au5 Au6 97.69(4)
Au11 Au5 Au 63.85(4)
Au11 Au5 Au14 128.05(5)
Au11 Au5 Cu 63.85(4)
Au14 Au5 Au6 69.57(4)
Au14 Au5 Au 158.77(5)
Au14 Au5 Cu 158.77(5)
S15 Au5 Au1 159.54(18)
S15 Au5 Au4 134.94(17)
S15 Au5 Au6 89.12(17)
S15 Au5 Au11 111.73(19)
S15 Au5 Au 47.97(19)
S15 Au5 Au14 117.92(19)
S15 Au5 Cu 47.97(19)
Au5 Au6 Au7 97.87(4)
S3 Au6 Au5 95.88(16)
S3 Au6 Au7 87.05(17)
S3 Au6 S11 175.3(2)
S11 Au6 Au5 82.23(16)
S11 Au6 Au7 97.51(18)
Au1 Au7 Au6 72.78(4)
Au1 Au7 Au8 60.17(3)
Au1 Au7 Au16 58.86(4)
Au1 Au7 Au18 134.62(5)
Au1 Au7 Au19 72.94(4)
Au6 Au7 Au18 77.93(4)
Au6 Au7 Au19 67.80(4)
Au8 Au7 Au6 132.95(4)
Au8 Au7 Au16 59.94(4)
Au8 Au7 Au18 137.02(5)
Au8 Au7 Au19 96.47(4)
Au16 Au7 Au6 96.95(4)
Au16 Au7 Au18 92.01(4)
Au16 Au7 Au19 131.79(4)
Au19 Au7 Au18 125.63(4)
S6 Au7 Au1 156.04(19)
S6 Au7 Au6 85.05(19)
S6 Au7 Au8 141.04(19)
S6 Au7 Au16 135.1(2)
S6 Au7 Au18 44.3(2)
S6 Au7 Au19 90.6(2)
Au1 Au8 Au2 64.11(3)
Au1 Au8 Au7 59.38(3)
Au1 Au8 Au9 113.79(4)
Au1 Au8 Au16 58.72(4)
Au1 Au8 Au20 66.27(4)
AU10c Au9 Au8 116.47(4)
AU10c Au21 Au3 68.30(4)
AU10c Au21 Au4 117.51(4)
AU3c Au21 Au4 64.14(3)
AU10c Au21 Au13 151.15(5)
AU3c Au21 Au13 123.33(4)
AU3c S1 Au4 89.8(2)
AU18a S4 Au17 84.9(3)
AU17a S5 Au16 87.0(3)
AU18a S6 Au7 89.7(3)
AU10c S9 Au9 89.1(3)
AU10c S13 Au3 94.4(3)
CUf S14 Au13 95.7(3)
AUe S14 Au13 95.7(3)
AUe S15 Au5 81.3(2)
CUf S15 Au5 81.3(2)
Au2 AU10c Au3 59.19(3)
Au2 AU3c Au4 53.52(3)
Au2 AU10c Au9 59.27(3)
Au2 AU3c Au10 56.42(3)
Au2 Au8 Au9 57.20(3)
Au7 Au8 Au2 122.30(4)
Au7 Au8 Au9 142.67(5)
Au7 Au8 Au16 60.30(4)
Au7 Au8 Au20 93.23(4)
Au16 Au8 Au2 99.41(4)
Au16 Au8 Au9 152.30(4)
Au16 Au8 Au20 124.98(5)
Au20 Au8 Au2 52.64(3)
Au20 Au8 Au9 55.29(3)
S8 Au8 Au1 150.30(16)
S8 Au8 Au2 86.25(16)
S8 Au8 Au7 149.82(16)
S8 Au8 Au9 43.18(17)
S8 Au8 Au16 129.78(18)
S8 Au8 Au20 98.03(18)
Au2 Au9 Au8 58.28(3)
Au2 Au9 Au10 58.30(3)
Au20 Au9 Au2 52.89(3)
Au20 Au9 Au8 54.79(3)
Au20 Au9 Au10 84.22(4)
S8 Au9 Au2 87.97(17)
S8 Au9 Au8 44.34(16)
S8 Au9 Au10 135.20(17)
S8 Au9 Au20 98.68(17)
S8 Au9 S9 177.7(2)
S9 Au9 Au2 93.84(17)
S9 Au9 Au8 137.90(17)
S9 Au9 Au10 45.43(16)
S9 Au9 Au20 83.49(17)
Au1 Au11 Au4 59.63(4)
Au1 Au11 Au5 58.95(4)
Au1 Au11 Au 117.06(5)
Au1 Au11 Au13 170.05(5)
Au1 Au11 Au19 74.71(4)
Au1 Au11 Au20 68.21(4)
Au1 Au11 Au21 98.18(4)
Au1 Au11 Cu 117.06(5)
Au4 AU3c Au10 104.38(4)
Au4 Au11 Au5 59.89(4)
Au4 Au11 Au 107.12(5)
Au4 Au11 Au13 113.22(4)
Au4 Au11 Au19 134.25(5)
Au4 Au11 Au20 94.53(4)
Au4 Au11 Au21 69.00(4)
Au4 Au11 Cu 107.12(5)
Au5 Au11 Au 62.40(4)
Au5 Au11 Au13 125.10(5)
Au5 Au11 Au19 95.30(4)
Au5 Au11 Au20 127.17(5)
Au5 Au11 Au21 128.80(5)
Au5 Au11 Cu 62.40(4)
Au13 Au11 Au 70.79(4)
Au13 Au11 Au19 112.44(5)
Au13 Au11 Au20 107.10(5)
Au13 Au11 Au21 72.16(4)
Au13 Au11 Cu 70.79(4)
Au19 Au11 Au 90.21(4)
Au19 Au11 Cu 90.21(4)
Au20 Au11 Au 157.35(5)
Au20 Au11 Au19 69.42(4)
Au20 Au11 Au21 57.20(3)
Au20 Au11 Cu 157.35(5)
Au21 Au11 Au 136.98(5)
Au21 Au11 Au19 124.12(5)
Au21 Au11 Cu 136.98(5)
Au11 Au13 Au21 55.19(3)
S12 Au13 Au11 99.1(2)
S12 Au13 Au21 45.54(19)
S12 Au13 S14 174.7(3)
S14 Au13 Au11 85.9(2)
S14 Au13 Au21 139.73(19)
Au1 Au14 Au15 56.94(3)
Au5 Au14 Au1 52.20(3)
Au5 Au14 Au15 86.89(4)
Au5 Au14 Au16 103.10(4)
Au16 Au14 Au1 51.21(3)
Au16 Au14 Au15 57.38(3)
S2 Au14 Au1 91.78(18)
S2 Au14 Au5 88.66(19)
S2 Au14 Au15 43.78(17)
S2 Au14 Au16 99.31(17)
S2 Au14 S3 171.7(3)
S3 Au14 Au1 96.47(18)
S3 Au14 Au5 96.19(19)
S3 Au14 Au15 142.92(17)
S3 Au14 Au16 86.13(17)
Au1 Au15 Au2 58.90(3)
Au1 Au15 Au14 58.95(3)
Au2 Au15 Au14 117.27(4)
Au4 Au15 Au1 53.14(3)
Au4 Au15 Au2 55.04(3)
Au4 Au15 Au14 81.53(4)
Au4 Au15 Au16 104.53(4)
Au5 AUe Au11 53.74(4)
Au16 Au15 Au1 51.62(3)
Au16 Au15 Au2 90.27(4)
Au16 Au15 Au14 56.56(3)
S2 Au15 Au1 93.45(17)
S2 Au15 Au2 135.55(19)
S2 Au15 Au4 80.65(19)
S2 Au15 Au14 43.66(16)
S2 Au15 Au16 98.40(16)
S7 Au15 Au1 89.03(18)
S7 Au15 Au2 45.46(19)
S7 Au15 Au4 100.10(19)
Au5 CUf Au11 53.74(4)
Au9 AU10c Au3 118.46(4)
Au21 AU3c Au2 50.14(3)
Au21 AU10c Au2 51.45(3)
Au21 AU10c Au3 56.49(3)
Au21 AU3c Au4 60.26(3)
Au21 AU10c Au9 85.45(4)
Au21 AU3c Au10 55.20(3)
S1 AU3c Au2 99.43(16)
S1 AU3c Au4 45.95(16)
S1 AU3c Au10 141.61(17)
S1 AU3c Au21 86.45(16)
S4 AU18a Au7 129.80(19)
S4 AU17a Au16 130.1(2)
S4 AU18a Au17 47.68(19)
S4 AU17a Au18 47.4(2)
S5 AU17a Au16 47.2(2)
S5 AU17a Au18 129.2(2)
S5 AU17a S4 176.6(3)
S6 AU18a Au7 45.92(17)
S6 AU18a Au17 130.28(18)
S6 AU18a S4 173.7(3)
S7 Au15 Au14 138.93(16)
S7 Au15 Au16 83.93(16)
S7 Au15 S2 177.3(2)
Au1 Au16 Au7 59.74(4)
Au1 Au16 Au8 60.40(4)
Au1 Au16 Au14 66.90(4)
Au1 Au16 Au15 64.83(3)
Au1 Au16 Au17 138.39(5)
Au7 Au16 Au14 94.75(4)
Au7 Au16 Au15 124.45(5)
Au7 Au16 Au17 94.30(4)
Au8 Au16 Au7 59.76(4)
Au8 Au16 Au14 127.30(5)
Au8 Au16 Au15 90.28(4)
Au8 Au16 Au17 136.72(4)
Au14 Au16 Au15 66.06(3)
Au14 Au16 Au17 85.46(4)
Au15 Au16 Au17 131.99(5)
S5 Au16 Au1 165.98(17)
S5 Au16 Au7 133.10(17)
S5 Au16 Au8 128.23(18)
S5 Au16 Au14 103.33(18)
S5 Au16 Au15 102.42(17)
S5 Au16 Au17 45.79(17)
Au7 Au19 Au20 81.01(4)
Au11 Au19 Au7 98.53(4)
Au11 Au19 Au20 53.08(3)
S10 Au19 Au7 85.1(2)
S10 Au19 Au11 97.02(17)
S10 Au19 Au20 45.89(17)
S11 Au19 Au7 96.99(19)
S11 Au19 Au11 85.39(16)
S11 Au19 Au20 137.07(16)
S11 Au19 S10 176.5(3)
Au1 Au20 Au19 65.56(3)
Au2 Au20 Au1 65.37(4)
Au2 Au20 Au8 68.30(4)
Au2 Au20 Au9 67.12(4)
Au2 Au20 Au11 87.93(4)
Au2 Au20 Au19 130.33(5)
Au8 Au20 Au1 53.74(3)
Au8 Au20 Au9 69.92(4)
Au8 Au20 Au19 88.73(4)
Au9 Au20 Au1 115.70(5)
Au9 Au20 Au19 145.69(4)
Au11 Au20 Au1 55.06(3)
Au11 Au20 Au8 108.58(4)
Au11 Au20 Au9 154.00(5)
Au11 Au20 Au19 57.50(3)
Au21 Au20 Au1 93.34(4)
Au21 Au20 Au2 58.28(4)
Au21 Au20 Au8 125.70(5)
Au21 Au20 Au9 96.30(4)
Au21 Au20 Au11 62.73(4)
Au21 Au20 Au19 118.01(4)
S10 Au20 Au1 100.16(18)
S10 Au20 Au2 155.06(19)
S10 Au20 Au8 86.76(19)
S10 Au20 Au9 105.41(18)
S10 Au20 Au11 100.35(18)
S10 Au20 Au19 44.90(17)
S10 Au20 Au21 146.01(19)
Au2 Au21 Au3 68.57(4)
Au2 Au21 Au4 59.53(4)
Au2 Au21 Au10 66.91(4)
Au2 Au21 Au11 87.93(4)
Au2 Au21 Au13 140.51(5)
Au2 Au21 Au20 61.05(4)
Au4 Au21 Au13 90.24(4)
Au11 Au21 Au3 116.90(5)
Au11 Au21 Au4 53.71(3)
Au11 Au21 Au10 151.05(5)
Au11 Au21 Au13 52.65(3)
Au20 Au21 Au3 129.52(5)
Au20 Au21 Au4 87.01(4)
Au20 Au21 Au10 93.92(4)
Au20 Au21 Au11 60.07(4)
Au20 Au21 Au13 95.35(4)
S12 Au21 Au2 164.89(18)
S9 AU10c Au2 94.76(17)
S9 AU10c Au3 142.10(17)
S9 AU10c Au9 45.51(18)
S12 Au21 Au3 97.06(17)
S12 Au21 Au4 110.77(18)
S12 Au21 Au10 113.12(18)
S12 Au21 Au11 94.94(17)
S9 AU10c Au21 85.98(17)
S12 Au21 Au13 43.82(17)
S12 Au21 Au20 132.73(17)
S13 AU10c Au2 87.01(19)
C1 S1 Au3 107.7(9)
C1 S1 Au4 113.6(9)
Au14 S2 Au15 92.6(2)
C5 S2 Au14 107.9(10)
C5 S2 Au15 105.8(10)
Au6 S3 Au14 94.9(2)
C9 S3 Au6 106.2(11)
S13 AU3c Au2 84.67(18)
S13 AU10c Au3 42.83(19)
S13 AU3c Au4 138.01(18)
C9 S3 Au14 106.5(9)
C13 S4 Au17 106.6(11)
C13 S4 Au18 109.6(11)
C17 S5 Au16 106.8(10)
C17 S5 Au17 103.9(9)
C21 S6 Au7 109.0(9)
C21 S6 Au18 107.6(11)
Au15 S7 Au2 90.8(2)
C25 S7 Au2 119.2(9)
C25 S7 Au15 108.5(8)
Au9 S8 Au8 92.5(2)
C29 S8 Au8 109.4(9)
C29 S8 Au9 105.3(10)
C33 S9 Au9 108.9(10)
C33 S9 Au10 107.4(9)
Au19 S10 Au20 89.2(2)
C37 S10 Au19 106.6(10)
C37 S10 Au20 109.3(9)
Au6 S11 Au19 96.2(3)
C41 S11 Au6 112.8(14)
C41 S11 Au19 110.0(12)
Au13 S12 Au21 90.6(2)
C45 S12 Au13 104.2(9)
C45 S12 Au21 111.3(9)
C49 S13 Au3 108.2(10)
C49 S13 Au10 108.1(10)
C53 S14 Au 103.9(11)
C53 S14 Au13 105.0(9)
C53 S14 Cu 103.9(11)
C57 S15 Au5 108.5(11)
C57 S15 Au 109.4(12)
C57 S15 Cu 109.4(12)
C2 C1 S1 101.5(19)
C3 C1 S1 106(2)
C3 C1 C2 114(2)
C4 C1 S1 111(2)
C4 C1 C2 115(3)
C4 C1 C3 108(2)
C1 C2 H2A 109.5
C1 C2 H2B 109.5
C1 C2 H2C 109.5
H2A C2 H2B 109.5
S13 AU10c Au9 132.5(2)
S13 AU3c Au10 42.74(18)
S13 AU3c Au21 97.81(19)
S13 AU10c Au21 99.19(19)
S13 AU3c S1 175.4(2)
S13 AU10c S9 174.5(3)
S14 AUe Au5 133.5(2)
S14 CUf Au5 133.5(2)
S14 AUe Au11 80.04(19)
S14 CUf Au11 80.04(19)
S14 CUf S15 175.1(3)
S14 AUe S15 175.1(3)
S15 CUf Au5 50.71(19)
S15 AUe Au5 50.71(19)
S15 AUe Au11 104.37(19)
S15 CUf Au11 104.37(19)
H2A C2 H2C 109.5
H2B C2 H2C 109.5
C1 C3 H3A 109.5
C1 C3 H3B 109.5
C1 C3 H3C 109.5
H3A C3 H3B 109.5
H3A C3 H3C 109.5
H3B C3 H3C 109.5
C1 C4 H4A 109.5
C1 C4 H4B 109.5
C1 C4 H4C 109.5
H4A C4 H4B 109.5
H4A C4 H4C 109.5
H4B C4 H4C 109.5
C6 C5 S2 108(3)
C6 C5 C7 107(3)
C7 C5 S2 105(2)
C8 C5 S2 110(2)
C8 C5 C6 116(3)
C8 C5 C7 111(3)
C5 C6 H6A 109.5
C5 C6 H6B 109.5
C5 C6 H6C 109.5
H6A C6 H6B 109.5
H6A C6 H6C 109.5
H6B C6 H6C 109.5
C5 C7 H7A 109.5
C5 C7 H7B 109.5
C5 C7 H7C 109.5
H7A C7 H7B 109.5
H7A C7 H7C 109.5
H7B C7 H7C 109.5
C5 C8 H8A 109.5
C5 C8 H8B 109.5
C5 C8 H8C 109.5
H8A C8 H8B 109.5
H8A C8 H8C 109.5
H8B C8 H8C 109.5
C10 C9 S3 111(2)
C10 C9 C11 110(3)
C11 C9 S3 105(2)
C12 C9 S3 109(2)
C12 C9 C10 110(3)
C12 C9 C11 112(3)
C9 C10 H10A 109.5
C9 C10 H10B 109.5
C9 C10 H10C 109.5
H10A C10 H10B 109.5
H10A C10 H10C 109.5
H10B C10 H10C 109.5
C9 C11 H11A 109.5
C9 C11 H11B 109.5
C9 C11 H11C 109.5
H11A C11 H11B 109.5
H11A C11 H11C 109.5
H11B C11 H11C 109.5
C9 C12 H12A 109.5
C9 C12 H12B 109.5
C9 C12 H12C 109.5
H12A C12 H12B 109.5
H12A C12 H12C 109.5
H12B C12 H12C 109.5
C14 C13 S4 108(2)
C15 C13 S4 107(3)
C15 C13 C14 112(3)
C16 C13 S4 113(2)
C16 C13 C14 106(3)
C16 C13 C15 111(3)
C13 C14 H14A 109.5
C13 C14 H14B 109.5
C13 C14 H14C 109.5
H14A C14 H14B 109.5
H14A C14 H14C 109.5
H14B C14 H14C 109.5
C13 C15 H15A 109.5
C13 C15 H15B 109.5
C13 C15 H15C 109.5
H15A C15 H15B 109.5
H15A C15 H15C 109.5
H15B C15 H15C 109.5
C13 C16 H16A 109.5
C13 C16 H16B 109.5
C13 C16 H16C 109.5
H16A C16 H16B 109.5
H16A C16 H16C 109.5
H16B C16 H16C 109.5
C18 C17 S5 107.8(18)
C19 C17 S5 109(2)
C19 C17 C18 108(2)
C20 C17 S5 108(2)
C20 C17 C18 114(3)
C20 C17 C19 110(2)
C17 C18 H18A 109.5
C17 C18 H18B 109.5
C17 C18 H18C 109.5
H18A C18 H18B 109.5
H18A C18 H18C 109.5
H18B C18 H18C 109.5
C17 C19 H19A 109.5
C17 C19 H19B 109.5
C17 C19 H19C 109.5
H19A C19 H19B 109.5
H19A C19 H19C 109.5
H19B C19 H19C 109.5
C17 C20 H20A 109.5
C17 C20 H20B 109.5
C17 C20 H20C 109.5
H20A C20 H20B 109.5
H20A C20 H20C 109.5
H20B C20 H20C 109.5
C22 C21 S6 111(2)
C22 C21 C23 114(3)
C22 C21 C24 110(3)
C23 C21 S6 105(2)
C23 C21 C24 115(3)
C24 C21 S6 100(2)
C21 C22 H22A 109.5
C21 C22 H22B 109.5
C21 C22 H22C 109.5
H22A C22 H22B 109.5
H22A C22 H22C 109.5
H22B C22 H22C 109.5
C21 C23 H23A 109.5
C21 C23 H23B 109.5
C21 C23 H23C 109.5
H23A C23 H23B 109.5
H23A C23 H23C 109.5
H23B C23 H23C 109.5
C21 C24 H24A 109.5
C21 C24 H24B 109.5
C21 C24 H24C 109.5
H24A C24 H24B 109.5
H24A C24 H24C 109.5
H24B C24 H24C 109.5
C26 C25 S7 109.7(19)
C27 C25 S7 106.1(19)
C27 C25 C26 113(2)
C28 C25 S7 108.1(19)
C28 C25 C26 110(3)
C28 C25 C27 109(3)
C25 C26 H26A 109.5
C25 C26 H26B 109.5
C25 C26 H26C 109.5
H26A C26 H26B 109.5
H26A C26 H26C 109.5
H26B C26 H26C 109.5
C25 C27 H27A 109.5
C25 C27 H27B 109.5
C25 C27 H27C 109.5
H27A C27 H27B 109.5
H27A C27 H27C 109.5
H27B C27 H27C 109.5
C25 C28 H28A 109.5
C25 C28 H28B 109.5
C25 C28 H28C 109.5
H28A C28 H28B 109.5
H28A C28 H28C 109.5
H28B C28 H28C 109.5
C30 C29 S8 106.2(18)
C30 C29 C32 106(2)
C31 C29 S8 112(2)
C31 C29 C30 114(3)
C31 C29 C32 112(2)
C32 C29 S8 105.2(19)
C29 C30 H30A 109.5
C29 C30 H30B 109.5
C29 C30 H30C 109.5
H30A C30 H30B 109.5
H30A C30 H30C 109.5
H30B C30 H30C 109.5
C29 C31 H31A 109.5
C29 C31 H31B 109.5
C29 C31 H31C 109.5
H31A C31 H31B 109.5
H31A C31 H31C 109.5
H31B C31 H31C 109.5
C29 C32 H32A 109.5
C29 C32 H32B 109.5
C29 C32 H32C 109.5
H32A C32 H32B 109.5
H32A C32 H32C 109.5
H32B C32 H32C 109.5
C34 C33 S9 102(2)
C35 C33 S9 110(2)
C35 C33 C34 114(3)
C36 C33 S9 104(2)
C36 C33 C34 111(3)
C36 C33 C35 115(3)
C33 C34 H34A 109.5
C33 C34 H34B 109.5
C33 C34 H34C 109.5
H34A C34 H34B 109.5
H34A C34 H34C 109.5
H34B C34 H34C 109.5
C33 C35 H35A 109.5
C33 C35 H35B 109.5
C33 C35 H35C 109.5
H35A C35 H35B 109.5
H35A C35 H35C 109.5
H35B C35 H35C 109.5
C33 C36 H36A 109.5
C33 C36 H36B 109.5
C33 C36 H36C 109.5
H36A C36 H36B 109.5
H36A C36 H36C 109.5
H36B C36 H36C 109.5
C38 C37 S10 105(2)
C38 C37 C39 114(3)
C38 C37 C40 114(3)
C39 C37 S10 103(3)
C39 C37 C40 112(3)
C40 C37 S10 107(2)
C37 C38 H38A 109.5
C37 C38 H38B 109.5
C37 C38 H38C 109.5
H38A C38 H38B 109.5
H38A C38 H38C 109.5
H38B C38 H38C 109.5
C37 C39 H39A 109.5
C37 C39 H39B 109.5
C37 C39 H39C 109.5
H39A C39 H39B 109.5
H39A C39 H39C 109.5
H39B C39 H39C 109.5
C37 C40 H40A 109.5
C37 C40 H40B 109.5
C37 C40 H40C 109.5
H40A C40 H40B 109.5
H40A C40 H40C 109.5
H40B C40 H40C 109.5
C42 C41 S11 109(3)
C42 C41 C44 102(3)
C43 C41 S11 111(3)
C43 C41 C42 118(4)
C43 C41 C44 113(4)
C44 C41 S11 103(3)
C41 C42 H42A 109.5
C41 C42 H42B 109.5
C41 C42 H42C 109.5
H42A C42 H42B 109.5
H42A C42 H42C 109.5
H42B C42 H42C 109.5
C41 C43 H43A 109.5
C41 C43 H43B 109.5
C41 C43 H43C 109.5
H43A C43 H43B 109.5
H43A C43 H43C 109.5
H43B C43 H43C 109.5
C41 C44 H44A 109.5
C41 C44 H44B 109.5
C41 C44 H44C 109.5
H44A C44 H44B 109.5
H44A C44 H44C 109.5
H44B C44 H44C 109.5
C46 C45 S12 111(2)
C46 C45 C47 112(2)
C46 C45 C48 111(3)
C47 C45 S12 105.0(19)
C48 C45 S12 107(2)
C48 C45 C47 111(2)
C45 C46 H46A 109.5
C45 C46 H46B 109.5
C45 C46 H46C 109.5
H46A C46 H46B 109.5
H46A C46 H46C 109.5
H46B C46 H46C 109.5
C45 C47 H47A 109.5
C45 C47 H47B 109.5
C45 C47 H47C 109.5
H47A C47 H47B 109.5
H47A C47 H47C 109.5
H47B C47 H47C 109.5
C45 C48 H48A 109.5
C45 C48 H48B 109.5
C45 C48 H48C 109.5
H48A C48 H48B 109.5
H48A C48 H48C 109.5
H48B C48 H48C 109.5
C50 C49 S13 109(2)
C50 C49 C51 112(3)
C50 C49 C52 113(3)
C51 C49 S13 111(2)
C51 C49 C52 106(3)
C52 C49 S13 105(2)
C49 C50 H50A 109.5
C49 C50 H50B 109.5
C49 C50 H50C 109.5
H50A C50 H50B 109.5
H50A C50 H50C 109.5
H50B C50 H50C 109.5
C49 C51 H51A 109.5
C49 C51 H51B 109.5
C49 C51 H51C 109.5
H51A C51 H51B 109.5
H51A C51 H51C 109.5
H51B C51 H51C 109.5
C49 C52 H52A 109.5
C49 C52 H52B 109.5
C49 C52 H52C 109.5
H52A C52 H52B 109.5
H52A C52 H52C 109.5
H52B C52 H52C 109.5
C54 C53 S14 105(2)
C54 C53 C56 108(3)
C55 C53 S14 113(2)
C55 C53 C54 112(3)
C55 C53 C56 113(3)
C56 C53 S14 105(2)
C53 C54 H54A 109.5
C53 C54 H54B 109.5
C53 C54 H54C 109.5
H54A C54 H54B 109.5
H54A C54 H54C 109.5
H54B C54 H54C 109.5
C53 C55 H55A 109.5
C53 C55 H55B 109.5
C53 C55 H55C 109.5
H55A C55 H55B 109.5
H55A C55 H55C 109.5
H55B C55 H55C 109.5
C53 C56 H56A 109.5
C53 C56 H56B 109.5
C53 C56 H56C 109.5
H56A C56 H56B 109.5
H56A C56 H56C 109.5
H56B C56 H56C 109.5
C58 C57 S15 109(2)
C59 C57 S15 109(2)
C59 C57 C58 102(3)
C59 C57 C60 117(3)
C60 C57 S15 106(2)
C60 C57 C58 114(3)
C57 C58 H58A 109.5
C57 C58 H58B 109.5
C57 C58 H58C 109.5
H58A C58 H58B 109.5
H58A C58 H58C 109.5
H58B C58 H58C 109.5
C57 C59 H59A 109.5
C57 C59 H59B 109.5
C57 C59 H59C 109.5
H59A C59 H59B 109.5
H59A C59 H59C 109.5
H59B C59 H59C 109.5
C57 C60 H60A 109.5
C57 C60 H60B 109.5
C57 C60 H60C 109.5
H60A C60 H60B 109.5
H60A C60 H60C 109.5
H60B C60 H60C 109.5

loop_
_geom_bond_atom_site_label_1
_geom_bond_atom_site_label_2
_geom_bond_distance
Au1 Au2 3.1625(14)
AU3c Au4 3.2967(14)
Au1 Au4 2.7285(13)
Au1 Au5 2.7055(14)
Au1 Au7 2.7129(13)
Au1 Au8 2.7348(14)
AU3c Au10 3.3679(16)
Au1 Au11 2.7409(15)
Au1 Au14 3.1723(14)
Au1 Au15 3.1036(14)
Au1 Au16 2.6882(15)
AU17a Au18 3.1156(17)
Au1 Au20 3.1047(14)
AU10c Au21 2.9765(15)
AU3c Au21 3.0224(15)
AU3c S1 2.299(7)
AU17a S4 2.313(8)
AU18a S4 2.302(8)
AU17a S5 2.286(7)
AU18a S6 2.292(8)
AU10c S9 2.310(7)
AU3c S13 2.296(7)
AU10c S13 2.293(7)
AUe S14 2.263(8)
AUe S15 2.277(8)
Au2 Au3 3.2077(14)
Au2 Au4 2.9296(15)
Au2 Au8 3.1813(13)
Au2 Au9 3.1438(15)
Au2 Au10 3.1114(15)
Au2 Au15 3.3174(15)
Au2 Au20 2.7214(14)
Au2 Au21 2.6453(15)
Au2 S7 2.365(8)
Au4 Au5 2.7473(14)
Au4 Au11 2.7464(14)
Au4 Au15 2.9925(15)
Au4 Au21 3.1811(15)
Au4 S1 2.369(6)
Au5 Au6 2.9837(13)
Au5 Au11 2.7574(15)
Au5 Au 3.0305(19)
Au5 Au14 2.9628(15)
Au5 S15 2.372(7)
Au5 Cu 3.0305(19)
Au6 Au7 3.0704(15)
Au6 S3 2.296(7)
Au6 S11 2.299(8)
Au7 Au8 2.7423(14)
Au7 Au16 2.7574(15)
Au7 Au18 3.2801(15)
Au7 Au19 3.0803(16)
Au7 S6 2.356(7)
Au8 Au9 3.3761(15)
Au8 Au16 2.7475(15)
Au8 Au20 2.9368(15)
Au8 S8 2.362(7)
Au9 Au10 3.2419(14)
Au9 Au20 2.9549(15)
Au9 S8 2.312(7)
Au9 S9 2.313(7)
Au11 Au 3.0696(18)
Au11 Au13 2.7757(15)
Au11 Au19 2.9487(14)
Au11 Au20 2.7953(15)
Au11 Au21 2.8670(14)
Au11 Cu 3.0696(18)
Au13 Au21 3.3241(15)
Au13 S12 2.302(7)
Au13 S14 2.313(7)
Au14 Au15 3.3314(14)
Au14 Au16 3.0418(15)
Au14 S2 2.302(6)
Au14 S3 2.308(6)
Au15 Au16 3.0701(13)
Au15 S2 2.307(7)
Au15 S7 2.296(7)
Au16 Au17 3.1853(15)
Au16 S5 2.339(8)
Au19 Au20 3.2731(14)
Au19 S10 2.311(7)
Au19 S11 2.310(7)
Au20 Au21 2.7111(13)
Au20 S10 2.351(7)
Au21 S12 2.372(8)
S1 C1 1.86(3)
S2 C5 1.88(4)
S3 C9 1.83(3)
S4 C13 1.85(3)
S5 C17 1.85(3)
S6 C21 1.92(3)
S7 C25 1.85(2)
S8 C29 1.87(3)
S9 C33 1.91(3)
S10 C37 1.95(4)
S11 C41 1.88(4)
S12 C45 1.87(3)
S13 C49 1.89(3)
S14 C53 1.85(3)
S14 Cu 2.263(8)
S15 C57 1.86(3)
S15 Cu 2.277(8)
C1 C2 1.56(4)
C1 C3 1.52(4)
C1 C4 1.52(4)
C2 H2A 0.9800
C2 H2B 0.9800
C2 H2C 0.9800
C3 H3A 0.9800
C3 H3B 0.9800
C3 H3C 0.9800
C4 H4A 0.9800
C4 H4B 0.9800
C4 H4C 0.9800
C5 C6 1.42(4)
C5 C7 1.56(5)
C5 C8 1.42(4)
C6 H6A 0.9800
C6 H6B 0.9800
C6 H6C 0.9800
C7 H7A 0.9800
C7 H7B 0.9800
C7 H7C 0.9800
C8 H8A 0.9800
C8 H8B 0.9800
C8 H8C 0.9800
C9 C10 1.49(4)
C9 C11 1.52(5)
C9 C12 1.48(4)
C10 H10A 0.9800
C10 H10B 0.9800
C10 H10C 0.9800
C11 H11A 0.9800
C11 H11B 0.9800
C11 H11C 0.9800
C12 H12A 0.9800
C12 H12B 0.9800
C12 H12C 0.9800
C13 C14 1.60(5)
C13 C15 1.59(5)
C13 C16 1.47(4)
C14 H14A 0.9800
C14 H14B 0.9800
C14 H14C 0.9800
C15 H15A 0.9800
C15 H15B 0.9800
C15 H15C 0.9800
C16 H16A 0.9800
C16 H16B 0.9800
C16 H16C 0.9800
C17 C18 1.59(4)
C17 C19 1.56(4)
C17 C20 1.52(4)
C18 H18A 0.9800
C18 H18B 0.9800
C18 H18C 0.9800
C19 H19A 0.9800
C19 H19B 0.9800
C19 H19C 0.9800
C20 H20A 0.9800
C20 H20B 0.9800
C20 H20C 0.9800
C21 C22 1.43(4)
C21 C23 1.57(4)
C21 C24 1.62(5)
C22 H22A 0.9800
C22 H22B 0.9800
C22 H22C 0.9800
C23 H23A 0.9800
C23 H23B 0.9800
C23 H23C 0.9800
C24 H24A 0.9800
C24 H24B 0.9800
C24 H24C 0.9800
C25 C26 1.53(4)
C25 C27 1.52(4)
C25 C28 1.50(5)
C26 H26A 0.9800
C26 H26B 0.9800
C26 H26C 0.9800
C27 H27A 0.9800
C27 H27B 0.9800
C27 H27C 0.9800
C28 H28A 0.9800
C28 H28B 0.9800
C28 H28C 0.9800
C29 C30 1.50(4)
C29 C31 1.44(4)
C29 C32 1.57(4)
C30 H30A 0.9800
C30 H30B 0.9800
C30 H30C 0.9800
C31 H31A 0.9800
C31 H31B 0.9800
C31 H31C 0.9800
C32 H32A 0.9800
C32 H32B 0.9800
C32 H32C 0.9800
C33 C34 1.49(4)
C33 C35 1.49(5)
C33 C36 1.47(5)
C34 H34A 0.9800
C34 H34B 0.9800
C34 H34C 0.9800
C35 H35A 0.9800
C35 H35B 0.9800
C35 H35C 0.9800
C36 H36A 0.9800
C36 H36B 0.9800
C36 H36C 0.9800
C37 C38 1.48(5)
C37 C39 1.49(5)
C37 C40 1.50(4)
C38 H38A 0.9800
C38 H38B 0.9800
C38 H38C 0.9800
C39 H39A 0.9800
C39 H39B 0.9800
C39 H39C 0.9800
C40 H40A 0.9800
C40 H40B 0.9800
C40 H40C 0.9800
C41 C42 1.51(5)
C41 C43 1.33(5)
C41 C44 1.57(5)
C42 H42A 0.9800
C42 H42B 0.9800
C42 H42C 0.9800
C43 H43A 0.9800
C43 H43B 0.9800
C43 H43C 0.9800
C44 H44A 0.9800
C44 H44B 0.9800
C44 H44C 0.9800
C45 C46 1.49(4)
C45 C47 1.56(4)
C45 C48 1.56(5)
C46 H46A 0.9800
C46 H46B 0.9800
C46 H46C 0.9800
C47 H47A 0.9800
C47 H47B 0.9800
C47 H47C 0.9800
C48 H48A 0.9800
C48 H48B 0.9800
C48 H48C 0.9800
C49 C50 1.43(5)
C49 C51 1.50(4)
C49 C52 1.59(4)
C50 H50A 0.9800
C50 H50B 0.9800
C50 H50C 0.9800
C51 H51A 0.9800
C51 H51B 0.9800
C51 H51C 0.9800
C52 H52A 0.9800
C52 H52B 0.9800
C52 H52C 0.9800
C53 C54 1.51(5)
C53 C55 1.50(4)
C53 C56 1.53(5)
C54 H54A 0.9800
C54 H54B 0.9800
C54 H54C 0.9800
C55 H55A 0.9800
C55 H55B 0.9800
C55 H55C 0.9800
C56 H56A 0.9800
C56 H56B 0.9800
C56 H56C 0.9800
C57 C58 1.54(5)
C57 C59 1.47(5)
C57 C60 1.51(5)
C58 H58A 0.9800
C58 H58B 0.9800
C58 H58C 0.9800
C59 H59A 0.9800
C59 H59B 0.9800
C59 H59C 0.9800
C60 H60A 0.9800
C60 H60B 0.9800
C60 H60C 0.9800

loop_
_geom_torsion_atom_site_label_1
_geom_torsion_atom_site_label_2
_geom_torsion_atom_site_label_3
_geom_torsion_atom_site_label_4
_geom_torsion
AU3c S1 C1 C2 163.4(17)
AU3c S1 C1 C3 -76.8(19)
AU3c S1 C1 C4 40(2)
AU18a S4 C13 C14 -161.2(18)
AU17a S4 C13 C14 -71(2)
AU17a S4 C13 C15 168(2)
AU18a S4 C13 C15 78(3)
AU18a S4 C13 C16 -44(3)
AU17a S4 C13 C16 46(3)
AU17a S5 C17 C18 -165.0(19)
AU17a S5 C17 C19 -47(2)
Au2 S7 C25 C26 -63(2)
Au2 S7 C25 C27 60(2)
Au2 S7 C25 C28 177.3(18)
Au4 S1 C1 C2 66(2)
Au4 S1 C1 C3 -174.6(16)
Au4 S1 C1 C4 -58(2)
Au5 S15 C57 C58 -59(3)
Au5 S15 C57 C59 -170(2)
Au5 S15 C57 C60 64(2)
Au6 S3 C9 C10 53(2)
Au6 S3 C9 C11 172.1(19)
Au6 S3 C9 C12 -68(2)
AU17a S5 C17 C20 72(2)
Au6 S11 C41 C42 65(3)
AU10c S13 C49 C50 66(3)
AU3c S13 C49 C50 167(2)
AU10c S13 C49 C51 -58(2)
AU3c S13 C49 C51 44(2)
AU10c S13 C49 C52 -172.4(19)
AU3c S13 C49 C52 -71(2)
CUf S14 C53 C54 176.8(19)
AUe S14 C53 C54 176.8(19)
Au6 S11 C41 C43 -164(3)
Au6 S11 C41 C44 -43(3)
Au8 S8 C29 C30 -165.7(18)
Au8 S8 C29 C31 -40(2)
Au8 S8 C29 C32 82.7(18)
Au9 S8 C29 C30 -67(2)
Au9 S8 C29 C31 59(2)
Au9 S8 C29 C32 -179.0(15)
Au13 S12 C45 C46 57(2)
Au13 S12 C45 C47 177.9(16)
Au13 S12 C45 C48 -64.3(19)
Au13 S14 C53 C54 -83(2)
Au13 S14 C53 C55 39(3)
Au13 S14 C53 C56 163(2)
Au14 S2 C5 C6 -175(2)
Au14 S2 C5 C7 72(2)
Au14 S2 C5 C8 -48(2)
Au14 S3 C9 C10 -47(2)
Au14 S3 C9 C11 72(2)
Au14 S3 C9 C12 -168(2)
Au15 S2 C5 C6 -77(2)
Au15 S2 C5 C7 169.6(19)
CUf S14 C53 C55 -61(2)
AUe S14 C53 C55 -61(2)
AUe S14 C53 C56 63(2)
CUf S14 C53 C56 63(2)
Au15 S2 C5 C8 50(2)
Au15 S7 C25 C26 39(2)
AUe S15 C57 C58 28(3)
CUf S15 C57 C58 28(3)
AUe S15 C57 C59 -82(3)
CUf S15 C57 C59 -82(3)
Au15 S7 C25 C27 161.8(17)
Au15 S7 C25 C28 -81(2)
Au16 S5 C17 C18 -74(2)
Au16 S5 C17 C19 44(2)
Au16 S5 C17 C20 162.8(18)
Au19 S11 C41 C42 -41(3)
Au19 S11 C41 C43 90(3)
Au19 S11 C41 C44 -149(2)
Au21 S12 C45 C46 -39(2)
Au21 S12 C45 C47 81.5(18)
AUe S15 C57 C60 151(2)
CUf S15 C57 C60 151(2)
Au21 S12 C45 C48 -160.7(16)

loop_
_smtbx_masks_void_nr
_smtbx_masks_void_average_x
_smtbx_masks_void_average_y
_smtbx_masks_void_average_z
_smtbx_masks_void_volume
_smtbx_masks_void_count_electrons
1 0.000 -0.724 -0.847 1350.8 828.9
2 0.000 0.500 0.500 19.0 7.3
